data_4088960
loop_
_publ_author_name
'Brown, Loren C.'
'Ressegue, Emily'
'Merola, Joseph S.'

_publ_section_title
;
 Rapid Access to Derivatized, Dimeric, Ring-Substituted
 Dichloro(cyclopentadienyl)rhodium(III) and Iridium(III) Complexes
;
_journal_issue 24
_journal_name_full Organometallics
_journal_page_first 4014
_journal_paper_doi 10.1021/acs.organomet.6b00580
_journal_volume 35
_journal_year 2016
_chemical_formula_moiety 'C28 H46 Cl4 Ir2, 2(C H Cl3)'
_chemical_formula_sum 'C30 H48 Cl10 Ir2'
_chemical_formula_weight 1147.58
_space_group_crystal_system monoclinic
_space_group_IT_number 14
_space_group_name_Hall '-P 2yn'
_space_group_name_H-M_alt 'P 1 21/n 1'
_atom_sites_solution_hydrogens geom
_audit_creation_date 2016-06-28
_audit_creation_method
;
Olex2 1.2
(compiled 2016.02.19 svn.r3266 for OlexSys, GUI svn.r5155)
;
_cell_angle_alpha 90
_cell_angle_beta 101.795(3)
_cell_angle_gamma 90
_cell_formula_units_Z 2
_cell_length_a 11.8539(3)
_cell_length_b 9.6544(3)
_cell_length_c 17.4993(5)
_cell_measurement_reflns_used 6041
_cell_measurement_temperature 100.1(7)
_cell_measurement_theta_max 32.0010
_cell_measurement_theta_min 4.1390
_cell_volume 1960.37(10)
_computing_cell_refinement
;
CrysAlisPro, Agilent Technologies,
Version 1.171.37.35 (release 13-08-2014 CrysAlis171 .NET)
(compiled Aug 13 2014,18:06:01)
;
_computing_data_collection
;
CrysAlisPro, Agilent Technologies,
Version 1.171.37.35 (release 13-08-2014 CrysAlis171 .NET)
(compiled Aug 13 2014,18:06:01)
;
_computing_data_reduction
;
CrysAlisPro, Agilent Technologies,
Version 1.171.37.35 (release 13-08-2014 CrysAlis171 .NET)
(compiled Aug 13 2014,18:06:01)
;
_computing_molecular_graphics 'Olex2 (Dolomanov et al., 2009)'
_computing_publication_material 'Olex2 (Dolomanov et al., 2009)'
_computing_structure_refinement 'ShelXL (Sheldrick, 2015)'
_computing_structure_solution 'ShelXT (Sheldrick, 2015)'
_diffrn_ambient_environment N~2~
_diffrn_ambient_temperature 100.1(7)
_diffrn_detector 'CCD plate'
_diffrn_detector_area_resol_mean 8.0061
_diffrn_detector_type Eos
_diffrn_measured_fraction_theta_full 0.998
_diffrn_measured_fraction_theta_max 0.916
_diffrn_measurement_details
;
#__ type_ start__ end____ width___ exp.time_
  1 omega  -95.00  -59.00   1.0000   13.0000
omega____ theta____ kappa____ phi______ frames
    -      -29.5315 -178.0000  -90.0000 36

#__ type_ start__ end____ width___ exp.time_
  2 omega  -76.00   41.00   1.0000   13.0000
omega____ theta____ kappa____ phi______ frames
    -      -29.5315    0.0000 -120.0000 117

#__ type_ start__ end____ width___ exp.time_
  3 omega -103.00   -5.00   1.0000   13.0000
omega____ theta____ kappa____ phi______ frames
    -      -29.5315  -38.0000 -120.0000 98

#__ type_ start__ end____ width___ exp.time_
  4 omega -102.00  -67.00   1.0000   13.0000
omega____ theta____ kappa____ phi______ frames
    -      -29.5315  -77.0000  150.0000 35
;
_diffrn_measurement_device 'four-circle diffractometer'
_diffrn_measurement_device_type 'Xcalibur, Eos, Gemini ultra'
_diffrn_measurement_method '\w scans'
_diffrn_orient_matrix_UB_11 -0.0081276000
_diffrn_orient_matrix_UB_12 0.0335061000
_diffrn_orient_matrix_UB_13 0.0345365000
_diffrn_orient_matrix_UB_21 0.0603193000
_diffrn_orient_matrix_UB_22 -0.0014238000
_diffrn_orient_matrix_UB_23 0.0148130000
_diffrn_orient_matrix_UB_31 0.0054594000
_diffrn_orient_matrix_UB_32 0.0654077000
_diffrn_orient_matrix_UB_33 -0.0173791000
_diffrn_radiation_monochromator graphite
_diffrn_radiation_probe x-ray
_diffrn_radiation_type MoK\a
_diffrn_radiation_wavelength 0.71073
_diffrn_reflns_av_R_equivalents 0.0336
_diffrn_reflns_av_unetI/netI 0.0537
_diffrn_reflns_Laue_measured_fraction_full 0.998
_diffrn_reflns_Laue_measured_fraction_max 0.916
_diffrn_reflns_limit_h_max 17
_diffrn_reflns_limit_h_min -17
_diffrn_reflns_limit_k_max 14
_diffrn_reflns_limit_k_min -14
_diffrn_reflns_limit_l_max 22
_diffrn_reflns_limit_l_min -26
_diffrn_reflns_number 12825
_diffrn_reflns_point_group_measured_fraction_full 0.998
_diffrn_reflns_point_group_measured_fraction_max 0.916
_diffrn_reflns_theta_full 27.500
_diffrn_reflns_theta_max 32.307
_diffrn_reflns_theta_min 3.641
_diffrn_source 'Enhance (Mo) X-ray Source'
_exptl_absorpt_coefficient_mu 7.484
_exptl_absorpt_correction_T_max 0.431
_exptl_absorpt_correction_T_min 0.223
_exptl_absorpt_correction_type analytical
_exptl_absorpt_process_details
;
CrysAlisPro, Agilent Technologies,
Version 1.171.37.35 (release 13-08-2014 CrysAlis171 .NET)
(compiled Aug 13 2014,18:06:01)
Analytical numeric absorption correction using a multifaceted crystal
			model based on expressions derived by R.C. Clark & J.S. Reid.
(Clark, R. C. & Reid, J. S. (1995). Acta Cryst. A51, 887-897)
Empirical absorption correction using spherical harmonics,
 implemented in SCALE3 ABSPACK scaling algorithm.
;
_exptl_crystal_colour orange
_exptl_crystal_colour_primary orange
_exptl_crystal_density_diffrn 1.944
_exptl_crystal_description irregular
_exptl_crystal_F_000 1104
_exptl_crystal_size_max 0.3567
_exptl_crystal_size_mid 0.2666
_exptl_crystal_size_min 0.1437
_refine_diff_density_max 1.671
_refine_diff_density_min -1.325
_refine_diff_density_rms 0.193
_refine_ls_extinction_method none
_refine_ls_goodness_of_fit_ref 1.028
_refine_ls_hydrogen_treatment constr
_refine_ls_matrix_type full
_refine_ls_number_parameters 195
_refine_ls_number_reflns 6392
_refine_ls_number_restraints 0
_refine_ls_restrained_S_all 1.028
_refine_ls_R_factor_all 0.0456
_refine_ls_R_factor_gt 0.0334
_refine_ls_shift/su_max 0.001
_refine_ls_shift/su_mean 0.000
_refine_ls_structure_factor_coef Fsqd
_refine_ls_weighting_details 'w=1/[\s^2^(Fo^2^)+(0.0160P)^2^+1.2210P] where P=(Fo^2^+2Fc^2^)/3'
_refine_ls_weighting_scheme calc
_refine_ls_wR_factor_gt 0.0578
_refine_ls_wR_factor_ref 0.0623
_reflns_Friedel_coverage 0.000
_reflns_number_gt 5336
_reflns_number_total 6392
_reflns_threshold_expression 'I > 2\s(I)'
_cod_data_source_file om6b00580_si_002.cif
_cod_data_source_block 2g_lbx-018abs
_cod_original_cell_volume 1960.36(9)
_cod_database_code 4088960
_chemical_oxdiff_formula 'C28 H46 Cl4 Ir2'
_shelx_space_group_comment
;
The symmetry employed for this shelxl refinement is uniquely defined
by the following loop, which should always be used as a source of
symmetry information in preference to the above space-group names.
They are only intended as comments.
;
_reflns_odcompleteness_completeness 99.60
_reflns_odcompleteness_iscentric 1
_reflns_odcompleteness_theta 26.32
_olex2_refinement_description
;
1. Others
 Fixed Uiso: H6A(0.038) H6B(0.038) H6C(0.038) H7A(0.036) H7B(0.036) H7C(0.036)
 H8A(0.041) H8B(0.041) H8C(0.041) H9A(0.044) H9B(0.044) H9C(0.044) H10A(0.031)
 H10B(0.031) H11A(0.027) H11B(0.027) H12A(0.032) H12B(0.032) H13A(0.036)
 H13B(0.036) H14A(0.05) H14B(0.05) H14C(0.05) H15(0.029)
 Fixed X: H6A(0.8677) H6B(0.857) H6C(0.7822) H7A(0.7888) H7B(0.8746)
 H7C(0.8566) H8A(0.4996) H8B(0.6095) H8C(0.6207) H9A(0.3875) H9B(0.437)
 H9C(0.3869) H10A(0.4903) H10B(0.6122) H11A(0.5697) H11B(0.695) H12A(0.6258)
 H12B(0.5058) H13A(0.6236) H13B(0.7206) H14A(0.5996) H14B(0.4993) H14C(0.6152)
 H15(0.6123)
 Fixed Y: H6A(0.5163) H6B(0.4527) H6C(0.5854) H7A(0.2768) H7B(0.2371)
 H7C(0.396) H8A(0.1282) H8B(0.0396) H8C(0.1494) H9A(0.2965) H9B(0.1418)
 H9C(0.2103) H10A(0.4602) H10B(0.5382) H11A(0.2614) H11B(0.3302) H12A(0.5002)
 H12B(0.4191) H13A(0.3638) H13B(0.3064) H14A(0.1231) H14B(0.1819) H14C(0.1226)
 H15(0.2969)
 Fixed Z: H6A(0.7) H6B(0.7826) H6C(0.7489) H7A(0.5333) H7B(0.6134) H7C(0.5877)
 H8A(0.5315) H8B(0.5726) H8C(0.506) H9A(0.6946) H9B(0.6997) H9C(0.6164)
 H10A(0.7784) H10B(0.8002) H11A(0.8475) H11B(0.8648) H12A(0.9442) H12B(0.9309)
 H13A(1.0527) H13B(1.0096) H14A(0.9563) H14B(0.9961) H14C(1.0493) H15(0.3457)
;
_shelx_shelxl_version_number 2014/7
_olex2_submission_special_instructions 'No special instructions were received'

loop_
_space_group_symop_operation_xyz
'x, y, z'
'-x+1/2, y+1/2, -z+1/2'
'-x, -y, -z'
'x-1/2, -y-1/2, z-1/2'

loop_
_atom_site_label
_atom_site_type_symbol
_atom_site_fract_x
_atom_site_fract_y
_atom_site_fract_z
_atom_site_U_iso_or_equiv
_atom_site_adp_type
_atom_site_occupancy
_atom_site_site_symmetry_order
_atom_site_calc_flag
_atom_site_refinement_flags_posn
C1 C 0.7197(3) 0.4050(4) 0.6953(2) 0.0153(7) Uani 1 1 d .
Cl1 Cl 0.58606(7) 0.70418(10) 0.62643(6) 0.01782(19) Uani 1 1 d .
Ir1 Ir 0.58170(2) 0.45947(2) 0.60057(2) 0.01109(4) Uani 1 1 d .
C2 C 0.7221(3) 0.3163(4) 0.6295(2) 0.0146(7) Uani 1 1 d .
Cl2 Cl 0.61728(7) 0.51251(10) 0.47038(5) 0.01493(18) Uani 1 1 d .
C3 C 0.6148(3) 0.2403(4) 0.6108(2) 0.0162(8) Uani 1 1 d .
C4 C 0.5467(3) 0.2831(4) 0.6670(2) 0.0172(8) Uani 1 1 d .
C5 C 0.6091(3) 0.3850(4) 0.7180(2) 0.0176(8) Uani 1 1 d .
C6 C 0.8149(3) 0.4979(5) 0.7352(3) 0.0256(9) Uani 1 1 d .
H6A H 0.8677 0.5163 0.7000 0.038 Uiso 1 1 calc GR
H6B H 0.8570 0.4527 0.7826 0.038 Uiso 1 1 calc GR
H6C H 0.7822 0.5854 0.7489 0.038 Uiso 1 1 calc GR
C7 C 0.8188(3) 0.3056(5) 0.5874(3) 0.0239(9) Uani 1 1 d .
H7A H 0.7888 0.2768 0.5333 0.036 Uiso 1 1 calc GR
H7B H 0.8746 0.2371 0.6134 0.036 Uiso 1 1 calc GR
H7C H 0.8566 0.3960 0.5877 0.036 Uiso 1 1 calc GR
C8 C 0.5834(4) 0.1298(4) 0.5499(3) 0.0270(9) Uani 1 1 d .
H8A H 0.4996 0.1282 0.5315 0.041 Uiso 1 1 calc GR
H8B H 0.6095 0.0396 0.5726 0.041 Uiso 1 1 calc GR
H8C H 0.6207 0.1494 0.5060 0.041 Uiso 1 1 calc GR
C9 C 0.4294(3) 0.2282(5) 0.6696(3) 0.0292(11) Uani 1 1 d .
H9A H 0.3875 0.2965 0.6946 0.044 Uiso 1 1 calc GR
H9B H 0.4370 0.1418 0.6997 0.044 Uiso 1 1 calc GR
H9C H 0.3869 0.2103 0.6164 0.044 Uiso 1 1 calc GR
C10 C 0.5749(4) 0.4467(5) 0.7886(3) 0.0260(9) Uani 1 1 d .
H10A H 0.4903 0.4602 0.7784 0.031 Uiso 1 1 calc R
H10B H 0.6122 0.5382 0.8002 0.031 Uiso 1 1 calc R
C11 C 0.6117(3) 0.3501(4) 0.8586(2) 0.0227(9) Uani 1 1 d .
H11A H 0.5697 0.2614 0.8475 0.027 Uiso 1 1 calc R
H11B H 0.6950 0.3302 0.8648 0.027 Uiso 1 1 calc R
C12 C 0.5899(4) 0.4075(5) 0.9353(3) 0.0265(9) Uani 1 1 d .
H12A H 0.6258 0.5002 0.9442 0.032 Uiso 1 1 calc R
H12B H 0.5058 0.4191 0.9309 0.032 Uiso 1 1 calc R
C13 C 0.6364(4) 0.3166(5) 1.0050(3) 0.0300(10) Uani 1 1 d .
H13A H 0.6236 0.3638 1.0527 0.036 Uiso 1 1 calc R
H13B H 0.7206 0.3064 1.0096 0.036 Uiso 1 1 calc R
C14 C 0.5829(4) 0.1734(5) 1.0013(3) 0.0333(11) Uani 1 1 d .
H14A H 0.5996 0.1231 0.9563 0.050 Uiso 1 1 calc GR
H14B H 0.4993 0.1819 0.9961 0.050 Uiso 1 1 calc GR
H14C H 0.6152 0.1226 1.0493 0.050 Uiso 1 1 calc GR
Cl3 Cl 0.74572(12) 0.12206(16) 0.36832(8) 0.0494(4) Uani 1 1 d .
Cl4 Cl 0.77029(13) 0.40470(16) 0.31964(10) 0.0582(5) Uani 1 1 d .
Cl5 Cl 0.61352(11) 0.22224(16) 0.22154(8) 0.0471(4) Uani 1 1 d .
C15 C 0.6751(3) 0.2672(5) 0.3189(3) 0.0245(9) Uani 1 1 d .
H15 H 0.6123 0.2969 0.3457 0.029 Uiso 1 1 calc R

loop_
_atom_site_aniso_label
_atom_site_aniso_U_11
_atom_site_aniso_U_22
_atom_site_aniso_U_33
_atom_site_aniso_U_23
_atom_site_aniso_U_13
_atom_site_aniso_U_12
C1 0.0159(15) 0.0141(18) 0.0137(19) 0.0020(16) -0.0021(14) 0.0001(14)
Cl1 0.0195(4) 0.0126(4) 0.0201(5) -0.0022(4) 0.0011(4) 0.0001(3)
Ir1 0.01191(6) 0.01131(7) 0.00950(7) 0.00063(6) 0.00087(4) -0.00026(5)
C2 0.0166(15) 0.0155(19) 0.0107(18) 0.0038(15) 0.0008(13) 0.0040(14)
Cl2 0.0123(3) 0.0202(5) 0.0123(4) 0.0028(4) 0.0023(3) 0.0007(3)
C3 0.0233(17) 0.0088(18) 0.015(2) 0.0028(15) -0.0003(15) -0.0010(14)
C4 0.0172(16) 0.018(2) 0.016(2) 0.0058(17) 0.0024(14) 0.0022(15)
C5 0.0218(17) 0.017(2) 0.0144(19) 0.0049(16) 0.0036(15) 0.0029(15)
C6 0.0252(19) 0.021(2) 0.026(2) 0.0030(19) -0.0058(17) -0.0068(16)
C7 0.0216(17) 0.026(2) 0.026(2) 0.006(2) 0.0082(17) 0.0064(16)
C8 0.041(2) 0.016(2) 0.018(2) 0.0030(18) -0.0063(18) -0.0004(18)
C9 0.0179(17) 0.034(3) 0.034(3) 0.019(2) 0.0015(18) -0.0050(17)
C10 0.036(2) 0.026(2) 0.017(2) 0.0046(19) 0.0088(18) 0.0097(19)
C11 0.0264(19) 0.026(2) 0.017(2) 0.0019(18) 0.0070(17) 0.0049(17)
C12 0.044(2) 0.023(2) 0.015(2) 0.0024(18) 0.0105(19) 0.0063(19)
C13 0.041(2) 0.032(3) 0.017(2) 0.001(2) 0.0054(19) 0.001(2)
C14 0.050(3) 0.027(3) 0.026(3) 0.008(2) 0.015(2) 0.002(2)
Cl3 0.0685(8) 0.0456(8) 0.0315(7) 0.0051(6) 0.0044(7) 0.0242(7)
Cl4 0.0713(9) 0.0481(9) 0.0711(11) -0.0256(8) 0.0522(9) -0.0271(7)
Cl5 0.0466(7) 0.0602(9) 0.0286(7) -0.0102(7) -0.0061(6) 0.0239(6)
C15 0.0237(18) 0.025(2) 0.025(2) -0.0007(19) 0.0061(17) -0.0010(17)

loop_
_atom_type_symbol
_atom_type_description
_atom_type_scat_dispersion_real
_atom_type_scat_dispersion_imag
_atom_type_scat_source
C C 0.0033 0.0016 'International Tables Vol C Tables 4.2.6.8 and 6.1.1.4'
H H 0.0000 0.0000 'International Tables Vol C Tables 4.2.6.8 and 6.1.1.4'
Cl Cl 0.1484 0.1585 'International Tables Vol C Tables 4.2.6.8 and 6.1.1.4'
Ir Ir -1.4442 7.9887 'International Tables Vol C Tables 4.2.6.8 and 6.1.1.4'

loop_
_exptl_crystal_face_index_h
_exptl_crystal_face_index_k
_exptl_crystal_face_index_l
_exptl_crystal_face_perp_dist
_exptl_oxdiff_crystal_face_indexfrac_h
_exptl_oxdiff_crystal_face_indexfrac_k
_exptl_oxdiff_crystal_face_indexfrac_l
_exptl_oxdiff_crystal_face_x
_exptl_oxdiff_crystal_face_y
_exptl_oxdiff_crystal_face_z
3 5 -2 0.0982 3.0000 5.0000 -1.9999 0.0741 0.1442 0.3782
-3 -5 2 0.0658 -3.0000 -5.0000 1.9999 -0.0741 -0.1442 -0.3782
2 -1 5 0.1760 2.0000 -1.0000 5.0000 0.1229 0.1961 -0.1414
-3 2 5 0.1164 -3.0000 2.0000 5.0000 0.2641 -0.1097 0.0275
3 -2 -5 0.1246 3.0000 -2.0000 -5.0000 -0.2641 0.1097 -0.0275
-2 -5 0 0.0682 -2.0000 -5.0000 -0.0000 -0.1513 -0.1135 -0.3380
-5 1 4 0.1034 -5.0000 1.0000 3.9999 0.2123 -0.2438 -0.0314
-1 -5 5 0.1033 -1.0000 -5.0000 5.0000 0.0133 0.0209 -0.4194
1 5 1 0.0686 1.0000 5.0000 1.0000 0.1939 0.0680 0.3151
-4 5 5 0.0960 -4.0000 5.0000 5.0000 0.3727 -0.1743 0.2183
2 0 -5 0.1366 2.0000 -0.0000 -5.0000 -0.1889 0.0466 0.0978
0 0 -1 0.1651 0.0000 -0.0000 -1.0000 -0.0345 -0.0148 0.0174
3 -1 -5 0.1324 3.0000 -1.0000 -5.0000 -0.2306 0.1083 0.0379
4 2 5 0.1466 4.0000 2.0000 5.0000 0.2072 0.3125 0.0658
0 0 1 0.1809 -0.0000 0.0000 1.0000 0.0345 0.0148 -0.0174
0 1 5 0.1639 -0.0000 1.0000 5.0000 0.2062 0.0726 -0.0215
-3 5 -3 0.1241 -3.0000 5.0000 -3.0000 0.0883 -0.2325 0.3628
5 2 4 0.1421 5.0000 2.0000 4.0001 0.1645 0.3580 0.0886
-5 -4 5 0.0787 -5.0000 -4.0000 4.9999 0.0793 -0.2218 -0.3758
0 1 0 0.0653 0.0000 1.0000 0.0000 0.0335 -0.0014 0.0654
-3 0 5 0.1314 -3.0000 0.0000 5.0000 0.1971 -0.1069 -0.1033
1 -2 -5 0.1113 1.0000 -2.0000 -5.0000 -0.2478 -0.0109 -0.0385
-1 2 -5 0.1610 -1.0000 2.0000 -5.0000 -0.0975 -0.1372 0.2123
1 -5 -4 0.1065 1.0000 -5.0000 -4.0000 -0.3138 0.0082 -0.2521
2 -5 -2 0.1173 2.0000 -5.0000 -2.0000 -0.2529 0.0981 -0.2814
5 -1 3 0.1596 5.0000 -1.0000 3.0000 0.0295 0.3475 -0.0902
-2 0 -5 0.1742 -2.0000 0.0000 -5.0000 -0.1564 -0.1947 0.0760
4 -1 -5 0.1345 4.0000 -1.0000 -4.9999 -0.2387 0.1686 0.0433
3 5 5 0.1037 3.0000 5.0000 5.0000 0.3158 0.2479 0.2565
5 -3 1 0.1583 5.0000 -3.0000 1.0000 -0.1066 0.3207 -0.1863
-5 0 -4 0.1793 -5.0000 0.0000 -4.0000 -0.0975 -0.3608 0.0422
-1 -5 -1 0.0751 -1.0000 -5.0000 -1.0000 -0.1939 -0.0680 -0.3151

loop_
_geom_angle_atom_site_label_1
_geom_angle_atom_site_label_2
_geom_angle_atom_site_label_3
_geom_angle
_geom_angle_site_symmetry_1
_geom_angle_site_symmetry_3
C2 C1 Ir1 70.3(2) . .
C2 C1 C5 107.7(3) . .
C2 C1 C6 126.4(3) . .
C5 C1 Ir1 69.9(2) . .
C5 C1 C6 125.9(4) . .
C6 C1 Ir1 126.7(3) . .
C1 Ir1 Cl1 96.42(11) . .
C1 Ir1 Cl2 157.59(10) . 3_666
C1 Ir1 Cl2 121.35(10) . .
C1 Ir1 C3 66.26(14) . .
C1 Ir1 C4 65.71(14) . .
Cl1 Ir1 Cl2 88.20(3) . .
Cl1 Ir1 Cl2 88.18(3) . 3_666
C2 Ir1 C1 39.28(14) . .
C2 Ir1 Cl1 127.13(10) . .
C2 Ir1 Cl2 94.65(10) . .
C2 Ir1 Cl2 144.40(11) . 3_666
C2 Ir1 C3 39.36(14) . .
C2 Ir1 C4 65.65(14) . .
Cl2 Ir1 Cl2 80.59(3) 3_666 .
C3 Ir1 Cl1 162.51(11) . .
C3 Ir1 Cl2 106.94(10) . 3_666
C3 Ir1 Cl2 102.66(11) . .
C4 Ir1 Cl1 132.52(11) . .
C4 Ir1 Cl2 95.13(10) . 3_666
C4 Ir1 Cl2 139.12(11) . .
C4 Ir1 C3 39.51(14) . .
C5 Ir1 C1 39.85(13) . .
C5 Ir1 Cl1 98.98(11) . .
C5 Ir1 C2 66.32(14) . .
C5 Ir1 Cl2 160.24(10) . .
C5 Ir1 Cl2 117.79(10) . 3_666
C5 Ir1 C3 66.46(15) . .
C5 Ir1 C4 38.94(15) . .
C1 C2 Ir1 70.4(2) . .
C1 C2 C3 108.8(3) . .
C1 C2 C7 125.4(3) . .
C3 C2 Ir1 70.7(2) . .
C3 C2 C7 125.7(4) . .
C7 C2 Ir1 124.6(3) . .
Ir1 Cl2 Ir1 99.41(3) 3_666 .
C2 C3 Ir1 69.9(2) . .
C2 C3 C4 106.7(3) . .
C2 C3 C8 126.9(4) . .
C4 C3 Ir1 70.1(2) . .
C4 C3 C8 126.2(3) . .
C8 C3 Ir1 128.8(3) . .
C3 C4 Ir1 70.4(2) . .
C3 C4 C9 124.6(4) . .
C5 C4 Ir1 70.1(2) . .
C5 C4 C3 109.3(3) . .
C5 C4 C9 126.1(4) . .
C9 C4 Ir1 125.5(3) . .
C1 C5 Ir1 70.3(2) . .
C1 C5 C10 125.5(4) . .
C4 C5 C1 107.5(3) . .
C4 C5 Ir1 70.9(2) . .
C4 C5 C10 126.5(3) . .
C10 C5 Ir1 130.2(3) . .
C1 C6 H6A 109.5 . .
C1 C6 H6B 109.5 . .
C1 C6 H6C 109.5 . .
H6A C6 H6B 109.5 . .
H6A C6 H6C 109.5 . .
H6B C6 H6C 109.5 . .
C2 C7 H7A 109.5 . .
C2 C7 H7B 109.5 . .
C2 C7 H7C 109.5 . .
H7A C7 H7B 109.5 . .
H7A C7 H7C 109.5 . .
H7B C7 H7C 109.5 . .
C3 C8 H8A 109.5 . .
C3 C8 H8B 109.5 . .
C3 C8 H8C 109.5 . .
H8A C8 H8B 109.5 . .
H8A C8 H8C 109.5 . .
H8B C8 H8C 109.5 . .
C4 C9 H9A 109.5 . .
C4 C9 H9B 109.5 . .
C4 C9 H9C 109.5 . .
H9A C9 H9B 109.5 . .
H9A C9 H9C 109.5 . .
H9B C9 H9C 109.5 . .
C5 C10 H10A 109.7 . .
C5 C10 H10B 109.7 . .
C5 C10 C11 109.7(3) . .
H10A C10 H10B 108.2 . .
C11 C10 H10A 109.7 . .
C11 C10 H10B 109.7 . .
C10 C11 H11A 108.7 . .
C10 C11 H11B 108.7 . .
H11A C11 H11B 107.6 . .
C12 C11 C10 114.3(3) . .
C12 C11 H11A 108.7 . .
C12 C11 H11B 108.7 . .
C11 C12 H12A 108.8 . .
C11 C12 H12B 108.8 . .
H12A C12 H12B 107.7 . .
C13 C12 C11 113.6(4) . .
C13 C12 H12A 108.8 . .
C13 C12 H12B 108.8 . .
C12 C13 H13A 108.6 . .
C12 C13 H13B 108.6 . .
C12 C13 C14 114.5(4) . .
H13A C13 H13B 107.6 . .
C14 C13 H13A 108.6 . .
C14 C13 H13B 108.6 . .
C13 C14 H14A 109.5 . .
C13 C14 H14B 109.5 . .
C13 C14 H14C 109.5 . .
H14A C14 H14B 109.5 . .
H14A C14 H14C 109.5 . .
H14B C14 H14C 109.5 . .
Cl3 C15 H15 108.8 . .
Cl4 C15 Cl3 111.1(2) . .
Cl4 C15 Cl5 109.6(2) . .
Cl4 C15 H15 108.8 . .
Cl5 C15 Cl3 109.8(2) . .
Cl5 C15 H15 108.8 . .

loop_
_geom_bond_atom_site_label_1
_geom_bond_atom_site_label_2
_geom_bond_distance
_geom_bond_site_symmetry_2
C1 Ir1 2.143(4) .
C1 C2 1.440(5) .
C1 C5 1.459(5) .
C1 C6 1.497(5) .
Cl1 Ir1 2.4041(9) .
Ir1 C2 2.142(3) .
Ir1 Cl2 2.4541(9) .
Ir1 Cl2 2.4455(8) 3_666
Ir1 C3 2.152(4) .
Ir1 C4 2.149(4) .
Ir1 C5 2.138(4) .
C2 C3 1.446(5) .
C2 C7 1.487(5) .
Cl2 Ir1 2.4456(8) 3_666
C3 C4 1.454(5) .
C3 C8 1.499(6) .
C4 C5 1.429(6) .
C4 C9 1.498(5) .
C5 C10 1.500(6) .
C6 H6A 0.9800 .
C6 H6B 0.9800 .
C6 H6C 0.9800 .
C7 H7A 0.9800 .
C7 H7B 0.9800 .
C7 H7C 0.9800 .
C8 H8A 0.9800 .
C8 H8B 0.9800 .
C8 H8C 0.9800 .
C9 H9A 0.9800 .
C9 H9B 0.9800 .
C9 H9C 0.9800 .
C10 H10A 0.9900 .
C10 H10B 0.9900 .
C10 C11 1.530(6) .
C11 H11A 0.9900 .
C11 H11B 0.9900 .
C11 C12 1.521(6) .
C12 H12A 0.9900 .
C12 H12B 0.9900 .
C12 C13 1.512(6) .
C13 H13A 0.9900 .
C13 H13B 0.9900 .
C13 C14 1.517(6) .
C14 H14A 0.9800 .
C14 H14B 0.9800 .
C14 H14C 0.9800 .
Cl3 C15 1.765(5) .
Cl4 C15 1.740(4) .
Cl5 C15 1.765(5) .
C15 H15 1.0000 .

loop_
_geom_torsion_atom_site_label_1
_geom_torsion_atom_site_label_2
_geom_torsion_atom_site_label_3
_geom_torsion_atom_site_label_4
_geom_torsion
C1 C2 C3 Ir1 60.3(3)
C1 C2 C3 C4 -0.5(4)
C1 C2 C3 C8 -175.7(4)
C1 C5 C10 C11 -88.3(5)
Ir1 C1 C2 C3 -60.5(3)
Ir1 C1 C2 C7 119.1(4)
Ir1 C1 C5 C4 61.5(3)
Ir1 C1 C5 C10 -125.9(4)
Ir1 C2 C3 C4 -60.9(2)
Ir1 C2 C3 C8 124.0(4)
Ir1 C3 C4 C5 -59.5(3)
Ir1 C3 C4 C9 120.2(4)
Ir1 C4 C5 C1 -61.1(3)
Ir1 C4 C5 C10 126.4(4)
Ir1 C5 C10 C11 178.3(3)
C2 C1 C5 Ir1 -60.4(3)
C2 C1 C5 C4 1.1(4)
C2 C1 C5 C10 173.7(4)
C2 C3 C4 Ir1 60.7(2)
C2 C3 C4 C5 1.2(4)
C2 C3 C4 C9 -179.1(4)
C3 C4 C5 C1 -1.5(4)
C3 C4 C5 Ir1 59.7(3)
C3 C4 C5 C10 -174.0(4)
C4 C5 C10 C11 82.9(5)
C5 C1 C2 Ir1 60.2(3)
C5 C1 C2 C3 -0.4(4)
C5 C1 C2 C7 179.3(3)
C5 C10 C11 C12 175.4(4)
C6 C1 C2 Ir1 -121.6(4)
C6 C1 C2 C3 177.9(4)
C6 C1 C2 C7 -2.5(6)
C6 C1 C5 Ir1 121.3(4)
C6 C1 C5 C4 -177.1(4)
C6 C1 C5 C10 -4.5(6)
C7 C2 C3 Ir1 -119.3(4)
C7 C2 C3 C4 179.8(4)
C7 C2 C3 C8 4.7(6)
C8 C3 C4 Ir1 -124.1(4)
C8 C3 C4 C5 176.4(4)
C8 C3 C4 C9 -3.9(6)
C9 C4 C5 C1 178.9(4)
C9 C4 C5 Ir1 -120.0(4)
C9 C4 C5 C10 6.4(6)
C10 C11 C12 C13 -174.8(4)
C11 C12 C13 C14 -62.2(5)
